data_4350520
loop_
_publ_author_name
'Buckner, Steven W.'
'Fischer, Matthew J.'
'Jelliss, Paul A.'
'Luo, Rensheng'
'Minteer, Shelley D.'
'Rath, Nigam P.'
'Siemiarczuk, Aleksander'

_publ_section_title
;
 Dual fluorescence from an isonido ReIII rhenacarborane phosphine complex,
 [7,10-mu-H-7-CO-7,7-(PPh3)2-isonido-7,8,9-ReC2B7H9].
;
_journal_issue 18
_journal_name_full 'Inorganic chemistry'
_journal_page_first 7339
_journal_page_last 7347
_journal_paper_doi 10.1021/ic061071n
_journal_volume 45
_journal_year 2006
_chemical_formula_sum 'C39 H40 B7 O P2 Re'
_chemical_formula_weight 848.52
_space_group_IT_number 14
_space_group_name_Hall '-P 2ybc'
_space_group_name_H-M_alt 'P 1 21/c 1'
_symmetry_cell_setting monoclinic
_symmetry_space_group_name_H-M 'P 1 21/c 1'
_atom_sites_solution_hydrogens geom
_atom_sites_solution_primary direct
_atom_sites_solution_secondary difmap
_audit_creation_method SHELXL-97
_cell_angle_alpha 90.00
_cell_angle_beta 98.594(2)
_cell_angle_gamma 90.00
_cell_formula_units_Z 4
_cell_length_a 10.2488(3)
_cell_length_b 21.7109(7)
_cell_length_c 16.2333(5)
_cell_measurement_reflns_used 8173
_cell_measurement_temperature 165(2)
_cell_measurement_theta_max 29.62
_cell_measurement_theta_min 2.22
_cell_volume 3571.53(19)
_computing_cell_refinement 'Bruker SMART'
_computing_data_collection 'Bruker SMART'
_computing_data_reduction 'Bruker SAINT'
_computing_molecular_graphics 'Bruker-SHELXTL (Sheldrick, 2005)'
_computing_publication_material 'Bruker-SHELXTL (Sheldrick, 2005)'
_computing_structure_refinement 'Bruker-SHELXTL (Sheldrick, 2005)'
_computing_structure_solution 'Bruker-SHELXTL (Sheldrick, 2005)'
_diffrn_ambient_temperature 165(2)
_diffrn_measured_fraction_theta_full 1.000
_diffrn_measured_fraction_theta_max 1.000
_diffrn_measurement_device_type 'CCD area detector'
_diffrn_measurement_method 'phi and omega scans'
_diffrn_radiation_monochromator graphite
_diffrn_radiation_source 'normal-focus sealed tube'
_diffrn_radiation_type MoK\a
_diffrn_radiation_wavelength 0.71073
_diffrn_reflns_av_R_equivalents 0.0651
_diffrn_reflns_av_sigmaI/netI 0.0346
_diffrn_reflns_limit_h_max 13
_diffrn_reflns_limit_h_min -13
_diffrn_reflns_limit_k_max 28
_diffrn_reflns_limit_k_min -28
_diffrn_reflns_limit_l_max 21
_diffrn_reflns_limit_l_min -21
_diffrn_reflns_number 85321
_diffrn_reflns_theta_full 28.00
_diffrn_reflns_theta_max 28.00
_diffrn_reflns_theta_min 1.58
_exptl_absorpt_coefficient_mu 3.525
_exptl_absorpt_correction_T_max 0.6572
_exptl_absorpt_correction_T_min 0.5695
_exptl_absorpt_correction_type multi-scan
_exptl_absorpt_process_details sadabs
_exptl_crystal_colour red
_exptl_crystal_density_diffrn 1.578
_exptl_crystal_density_meas ?
_exptl_crystal_density_method 'not measured'
_exptl_crystal_description rectangular
_exptl_crystal_F_000 1688
_exptl_crystal_size_max 0.18
_exptl_crystal_size_mid 0.15
_exptl_crystal_size_min 0.13
_refine_diff_density_max 1.613
_refine_diff_density_min -2.723
_refine_diff_density_rms 0.132
_refine_ls_extinction_method none
_refine_ls_goodness_of_fit_ref 1.257
_refine_ls_hydrogen_treatment mixed
_refine_ls_matrix_type full
_refine_ls_number_parameters 486
_refine_ls_number_reflns 8626
_refine_ls_number_restraints 0
_refine_ls_restrained_S_all 1.257
_refine_ls_R_factor_all 0.0582
_refine_ls_R_factor_gt 0.0432
_refine_ls_shift/su_max 0.002
_refine_ls_shift/su_mean 0.000
_refine_ls_structure_factor_coef Fsqd
_refine_ls_weighting_details 'calc w=1/[\s^2^(Fo^2^)+(0.0201P)^2^+8.5577P] where P=(Fo^2^+2Fc^2^)/3'
_refine_ls_weighting_scheme calc
_refine_ls_wR_factor_gt 0.0720
_refine_ls_wR_factor_ref 0.0749
_reflns_number_gt 7154
_reflns_number_total 8626
_reflns_threshold_expression >2sigma(I)
_cod_data_source_file ic061071nsi20060614_105550.cif
_cod_data_source_block 2
_cod_depositor_comments
;
The following automatic conversions were performed:

data item '_symmetry_cell_setting' value 'Monoclinic' was changed to
'monoclinic' in accordance with the
/home/saulius/struct/COD-crude-data/automatic-downloads/DataCite-retrospective/ACS/depositions/lib/dictionaries/cif_core.dic
dictionary named 'cif_core.dic' version 2.4.2 last updated on
2011-04-26.

data item '_exptl_crystal_density_meas' value 'no' was changed to '?'
-- the value is perceived as not measured.

Automatic conversion script
Id: cif_fix_values 6909 2019-04-08 15:41:33Z antanas 
;
_cod_original_sg_symbol_H-M P2~1~/c
_cod_database_code 4350520

loop_
_symmetry_equiv_pos_as_xyz
'x, y, z'
'-x, y+1/2, -z+1/2'
'-x, -y, -z'
'x, -y-1/2, z-1/2'

loop_
_atom_site_label
_atom_site_type_symbol
_atom_site_fract_x
_atom_site_fract_y
_atom_site_fract_z
_atom_site_U_iso_or_equiv
_atom_site_adp_type
_atom_site_occupancy
_atom_site_symmetry_multiplicity
_atom_site_calc_flag
_atom_site_refinement_flags
Re7 Re 0.171158(15) 0.373993(8) 0.776693(10) 0.01590(5) Uani 1 1 d .
H7 H 0.141(5) 0.419(3) 0.857(3) 0.050(17) Uiso 1 1 d .
P1 P -0.06954(10) 0.37295(5) 0.73946(6) 0.0181(2) Uani 1 1 d .
P2 P 0.20455(11) 0.29681(5) 0.88902(7) 0.0175(2) Uani 1 1 d .
O1 O 0.2054(4) 0.27219(16) 0.6496(2) 0.0379(9) Uani 1 1 d .
B1 B 0.3444(5) 0.4804(3) 0.7099(4) 0.0304(13) Uani 1 1 d .
H1 H 0.383(5) 0.505(3) 0.660(3) 0.049(17) Uiso 1 1 d .
B2 B 0.1731(5) 0.4788(2) 0.7344(4) 0.0258(11) Uani 1 1 d .
H2 H 0.094(5) 0.507(2) 0.704(3) 0.031 Uiso 1 1 d .
B3 B 0.2331(5) 0.4221(2) 0.6740(3) 0.0247(11) Uani 1 1 d .
H3 H 0.219(5) 0.408(2) 0.606(3) 0.030 Uiso 1 1 d .
B4 B 0.3804(5) 0.4014(3) 0.7447(3) 0.0258(11) Uani 1 1 d .
H4 H 0.443(5) 0.368(2) 0.721(3) 0.025(12) Uiso 1 1 d .
B5 B 0.4430(5) 0.4678(3) 0.8065(4) 0.0288(12) Uani 1 1 d .
H5 H 0.539(5) 0.478(2) 0.821(3) 0.043(16) Uiso 1 1 d .
B6 B 0.3059(6) 0.5154(3) 0.8005(4) 0.0310(13) Uani 1 1 d .
H6 H 0.313(5) 0.561(2) 0.813(3) 0.037 Uiso 1 1 d .
B10 B 0.1844(5) 0.4726(2) 0.8460(3) 0.0236(11) Uani 1 1 d .
H10 H 0.126(5) 0.499(2) 0.880(3) 0.028 Uiso 1 1 d .
C1 C 0.1905(4) 0.3096(2) 0.6980(3) 0.0230(9) Uani 1 1 d .
C8 C 0.3704(4) 0.4024(2) 0.8431(3) 0.0232(9) Uani 1 1 d .
H8 H 0.425(5) 0.378(2) 0.878(3) 0.027(13) Uiso 1 1 d .
C9 C 0.3450(5) 0.4654(2) 0.8785(3) 0.0271(10) Uani 1 1 d .
H9 H 0.387(5) 0.475(2) 0.933(3) 0.033 Uiso 1 1 d .
C10 C -0.1433(4) 0.4333(2) 0.6679(3) 0.0203(9) Uani 1 1 d .
C11 C -0.0972(4) 0.4403(2) 0.5917(3) 0.0242(9) Uani 1 1 d .
H11 H -0.0237 0.4168 0.5803 0.029 Uiso 1 1 calc R
C12 C -0.1577(5) 0.4811(2) 0.5326(3) 0.0316(11) Uani 1 1 d .
H12 H -0.1258 0.4853 0.4808 0.038 Uiso 1 1 calc R
C13 C -0.2640(5) 0.5159(3) 0.5483(3) 0.0402(13) Uani 1 1 d .
H13 H -0.3052 0.5439 0.5075 0.048 Uiso 1 1 calc R
C14 C -0.3102(5) 0.5098(3) 0.6233(3) 0.0398(13) Uani 1 1 d .
H14 H -0.3827 0.5340 0.6344 0.048 Uiso 1 1 calc R
C15 C -0.2516(5) 0.4685(2) 0.6828(3) 0.0297(11) Uani 1 1 d .
H15 H -0.2852 0.4641 0.7339 0.036 Uiso 1 1 calc R
C16 C -0.1624(4) 0.30659(19) 0.6914(3) 0.0187(9) Uani 1 1 d .
C17 C -0.2991(5) 0.3116(2) 0.6700(3) 0.0304(11) Uani 1 1 d .
H17 H -0.3407 0.3503 0.6752 0.037 Uiso 1 1 calc R
C18 C -0.3742(5) 0.2614(2) 0.6413(3) 0.0303(11) Uani 1 1 d .
H18 H -0.4672 0.2655 0.6274 0.036 Uiso 1 1 calc R
C19 C -0.3156(5) 0.2057(2) 0.6328(3) 0.0309(11) Uani 1 1 d .
H19 H -0.3675 0.1709 0.6133 0.037 Uiso 1 1 calc R
C20 C -0.1812(5) 0.2003(2) 0.6525(4) 0.0449(15) Uani 1 1 d .
H20 H -0.1401 0.1618 0.6461 0.054 Uiso 1 1 calc R
C21 C -0.1050(5) 0.2505(2) 0.6818(4) 0.0365(12) Uani 1 1 d .
H21 H -0.0120 0.2461 0.6953 0.044 Uiso 1 1 calc R
C22 C -0.1503(4) 0.38475(18) 0.8320(3) 0.0178(8) Uani 1 1 d .
C23 C -0.2179(4) 0.3375(2) 0.8648(3) 0.0218(9) Uani 1 1 d .
H23 H -0.2254 0.2983 0.8386 0.026 Uiso 1 1 calc R
C24 C -0.2745(5) 0.3476(2) 0.9362(3) 0.0301(11) Uani 1 1 d .
H24 H -0.3202 0.3151 0.9587 0.036 Uiso 1 1 calc R
C25 C -0.2649(5) 0.4045(2) 0.9746(3) 0.0293(11) Uani 1 1 d .
H25 H -0.3047 0.4112 1.0231 0.035 Uiso 1 1 calc R
C26 C -0.1975(5) 0.4514(2) 0.9427(3) 0.0257(10) Uani 1 1 d .
H26 H -0.1903 0.4905 0.9692 0.031 Uiso 1 1 calc R
C27 C -0.1403(4) 0.4416(2) 0.8718(3) 0.0227(9) Uani 1 1 d .
H27 H -0.0935 0.4741 0.8501 0.027 Uiso 1 1 calc R
C28 C 0.0841(4) 0.23460(19) 0.8926(3) 0.0213(9) Uani 1 1 d .
C29 C 0.0883(5) 0.1869(2) 0.8352(3) 0.0361(12) Uani 1 1 d .
H29 H 0.1513 0.1883 0.7979 0.043 Uiso 1 1 calc R
C30 C 0.0019(6) 0.1379(2) 0.8320(4) 0.0434(14) Uani 1 1 d .
H30 H 0.0053 0.1059 0.7924 0.052 Uiso 1 1 calc R
C31 C -0.0888(5) 0.1353(2) 0.8863(4) 0.0380(13) Uani 1 1 d .
H31 H -0.1495 0.1021 0.8833 0.046 Uiso 1 1 calc R
C32 C -0.0919(5) 0.1806(2) 0.9447(3) 0.0338(12) Uani 1 1 d .
H32 H -0.1540 0.1783 0.9826 0.041 Uiso 1 1 calc R
C33 C -0.0049(5) 0.2301(2) 0.9489(3) 0.0270(10) Uani 1 1 d .
H33 H -0.0064 0.2608 0.9904 0.032 Uiso 1 1 calc R
C34 C 0.2196(4) 0.33444(19) 0.9915(3) 0.0193(9) Uani 1 1 d .
C35 C 0.1090(4) 0.36304(18) 1.0160(3) 0.0222(9) Uani 1 1 d .
H35 H 0.0271 0.3628 0.9797 0.027 Uiso 1 1 calc R
C36 C 0.1186(5) 0.3916(2) 1.0931(3) 0.0266(10) Uani 1 1 d .
H36 H 0.0425 0.4101 1.1095 0.032 Uiso 1 1 calc R
C37 C 0.2366(5) 0.3937(2) 1.1461(3) 0.0290(11) Uani 1 1 d .
H37 H 0.2417 0.4128 1.1992 0.035 Uiso 1 1 calc R
C38 C 0.3476(5) 0.3677(2) 1.1214(3) 0.0322(11) Uani 1 1 d .
H38 H 0.4301 0.3702 1.1568 0.039 Uiso 1 1 calc R
C39 C 0.3390(5) 0.3380(2) 1.0448(3) 0.0246(10) Uani 1 1 d .
H39 H 0.4157 0.3198 1.0287 0.029 Uiso 1 1 calc R
C40 C 0.3517(4) 0.2473(2) 0.8976(3) 0.0228(9) Uani 1 1 d .
C41 C 0.3687(5) 0.2036(2) 0.9614(3) 0.0279(10) Uani 1 1 d .
H41 H 0.3108 0.2033 1.0019 0.034 Uiso 1 1 calc R
C42 C 0.4694(5) 0.1604(2) 0.9661(3) 0.0359(12) Uani 1 1 d .
H42 H 0.4813 0.1313 1.0103 0.043 Uiso 1 1 calc R
C43 C 0.5521(5) 0.1598(2) 0.9065(4) 0.0369(13) Uani 1 1 d .
H43 H 0.6200 0.1298 0.9090 0.044 Uiso 1 1 calc R
C44 C 0.5361(5) 0.2026(2) 0.8433(4) 0.0362(12) Uani 1 1 d .
H44 H 0.5937 0.2022 0.8025 0.043 Uiso 1 1 calc R
C45 C 0.4365(5) 0.2465(2) 0.8386(3) 0.0268(10) Uani 1 1 d .
H45 H 0.4266 0.2760 0.7949 0.032 Uiso 1 1 calc R

loop_
_atom_site_aniso_label
_atom_site_aniso_U_11
_atom_site_aniso_U_22
_atom_site_aniso_U_33
_atom_site_aniso_U_23
_atom_site_aniso_U_13
_atom_site_aniso_U_12
Re7 0.01538(8) 0.01554(8) 0.01709(8) 0.00028(7) 0.00350(5) 0.00067(7)
P1 0.0191(5) 0.0177(5) 0.0179(5) 0.0003(5) 0.0039(4) 0.0006(5)
P2 0.0170(5) 0.0165(5) 0.0189(5) 0.0008(4) 0.0026(4) 0.0011(4)
O1 0.048(2) 0.0316(19) 0.037(2) -0.0137(16) 0.0156(17) 0.0016(17)
B1 0.026(3) 0.030(3) 0.037(3) 0.011(2) 0.010(2) -0.003(2)
B2 0.027(3) 0.018(2) 0.031(3) 0.004(2) 0.002(2) -0.001(2)
B3 0.023(3) 0.027(3) 0.025(3) 0.003(2) 0.006(2) 0.001(2)
B4 0.020(3) 0.029(3) 0.030(3) 0.004(2) 0.008(2) -0.003(2)
B5 0.020(3) 0.026(3) 0.040(3) 0.005(2) 0.005(2) -0.006(2)
B6 0.029(3) 0.018(3) 0.047(4) -0.001(2) 0.007(3) -0.006(2)
B10 0.026(3) 0.018(2) 0.026(3) -0.003(2) 0.003(2) 0.003(2)
C1 0.024(2) 0.021(2) 0.023(2) 0.0010(18) 0.0043(19) -0.0013(18)
C8 0.017(2) 0.025(2) 0.027(2) 0.0023(19) 0.0025(18) -0.0027(18)
C9 0.022(2) 0.028(3) 0.030(3) -0.001(2) 0.000(2) -0.0038(19)
C10 0.022(2) 0.021(2) 0.019(2) 0.0027(17) 0.0032(17) 0.0027(17)
C11 0.023(2) 0.027(2) 0.023(2) -0.0011(18) 0.0040(18) 0.0022(18)
C12 0.034(3) 0.041(3) 0.021(2) 0.005(2) 0.007(2) 0.001(2)
C13 0.040(3) 0.045(3) 0.037(3) 0.020(2) 0.011(2) 0.018(3)
C14 0.036(3) 0.046(3) 0.041(3) 0.017(3) 0.016(2) 0.022(3)
C15 0.029(3) 0.032(3) 0.030(3) 0.009(2) 0.009(2) 0.011(2)
C16 0.019(2) 0.019(2) 0.017(2) -0.0007(16) 0.0020(17) -0.0012(16)
C17 0.024(2) 0.026(2) 0.040(3) -0.007(2) 0.001(2) 0.0040(19)
C18 0.020(2) 0.034(3) 0.034(3) -0.003(2) -0.006(2) 0.001(2)
C19 0.031(3) 0.029(3) 0.030(3) -0.007(2) -0.001(2) -0.006(2)
C20 0.027(3) 0.029(3) 0.077(4) -0.020(3) 0.003(3) 0.001(2)
C21 0.022(2) 0.029(3) 0.058(4) -0.008(2) 0.001(2) -0.001(2)
C22 0.0148(19) 0.016(2) 0.022(2) 0.0013(16) 0.0024(16) 0.0036(15)
C23 0.026(2) 0.018(2) 0.020(2) -0.0035(17) 0.0011(18) -0.0043(17)
C24 0.036(3) 0.034(3) 0.022(2) 0.004(2) 0.010(2) -0.006(2)
C25 0.036(3) 0.034(3) 0.020(2) 0.000(2) 0.010(2) 0.005(2)
C26 0.031(3) 0.022(2) 0.024(2) -0.0014(18) 0.0036(19) 0.0035(19)
C27 0.022(2) 0.022(2) 0.025(2) 0.0025(18) 0.0045(18) 0.0015(18)
C28 0.020(2) 0.020(2) 0.023(2) 0.0040(17) -0.0013(17) -0.0002(17)
C29 0.044(3) 0.032(3) 0.035(3) -0.008(2) 0.014(2) -0.015(2)
C30 0.056(4) 0.032(3) 0.044(3) -0.013(2) 0.013(3) -0.016(3)
C31 0.037(3) 0.027(3) 0.051(3) 0.001(2) 0.009(2) -0.012(2)
C32 0.031(3) 0.030(3) 0.043(3) 0.007(2) 0.012(2) -0.005(2)
C33 0.028(2) 0.024(2) 0.030(3) 0.0018(19) 0.007(2) -0.0015(19)
C34 0.022(2) 0.017(2) 0.019(2) 0.0021(16) 0.0025(17) -0.0011(16)
C35 0.023(2) 0.016(2) 0.027(2) 0.0003(16) 0.0033(18) 0.0003(16)
C36 0.030(3) 0.020(2) 0.031(3) -0.0025(18) 0.010(2) 0.0037(18)
C37 0.040(3) 0.023(2) 0.022(2) -0.0034(18) 0.002(2) -0.002(2)
C38 0.033(3) 0.033(3) 0.028(2) -0.003(2) -0.004(2) 0.002(2)
C39 0.024(2) 0.023(2) 0.026(2) -0.0006(18) 0.0024(19) 0.0027(18)
C40 0.018(2) 0.020(2) 0.028(2) -0.0062(18) -0.0024(18) 0.0017(17)
C41 0.030(3) 0.023(2) 0.030(3) 0.0021(19) 0.002(2) 0.0042(19)
C42 0.031(3) 0.026(3) 0.046(3) 0.006(2) -0.008(2) 0.004(2)
C43 0.022(3) 0.028(3) 0.058(4) -0.007(2) -0.003(2) 0.009(2)
C44 0.025(3) 0.034(3) 0.051(3) -0.006(2) 0.009(2) 0.003(2)
C45 0.024(2) 0.023(2) 0.033(3) -0.0020(19) 0.005(2) -0.0012(18)

loop_
_atom_type_symbol
_atom_type_description
_atom_type_scat_dispersion_real
_atom_type_scat_dispersion_imag
_atom_type_scat_source
C C 0.0033 0.0016 'International Tables Vol C Tables 4.2.6.8 and 6.1.1.4'
H H 0.0000 0.0000 'International Tables Vol C Tables 4.2.6.8 and 6.1.1.4'
B B 0.0013 0.0007 'International Tables Vol C Tables 4.2.6.8 and 6.1.1.4'
O O 0.0106 0.0060 'International Tables Vol C Tables 4.2.6.8 and 6.1.1.4'
P P 0.1023 0.0942 'International Tables Vol C Tables 4.2.6.8 and 6.1.1.4'
Re Re -1.0185 7.2310 'International Tables Vol C Tables 4.2.6.8 and 6.1.1.4'

loop_
_geom_angle_atom_site_label_1
_geom_angle_atom_site_label_2
_geom_angle_atom_site_label_3
_geom_angle
C1 Re7 B3 76.5(2)
C1 Re7 C8 109.98(18)
B3 Re7 C8 83.41(19)
C1 Re7 B4 81.36(19)
B3 Re7 B4 47.2(2)
C8 Re7 B4 40.98(18)
C1 Re7 B2 119.83(19)
B3 Re7 B2 45.0(2)
C8 Re7 B2 80.19(18)
B4 Re7 B2 69.40(19)
C1 Re7 B10 161.82(19)
B3 Re7 B10 85.8(2)
C8 Re7 B10 63.21(17)
B4 Re7 B10 83.64(19)
B2 Re7 B10 44.19(19)
C1 Re7 P1 91.67(14)
B3 Re7 P1 102.55(14)
C8 Re7 P1 158.36(12)
B4 Re7 P1 149.73(14)
B2 Re7 P1 89.37(14)
B10 Re7 P1 96.18(13)
C1 Re7 P2 88.90(13)
B3 Re7 P2 152.07(14)
C8 Re7 P2 79.40(12)
B4 Re7 P2 107.71(14)
B2 Re7 P2 149.18(14)
B10 Re7 P2 105.47(13)
P1 Re7 P2 101.52(4)
C1 Re7 H7 168(2)
B3 Re7 H7 115(2)
C8 Re7 H7 74.5(19)
B4 Re7 H7 107.6(19)
B2 Re7 H7 71(2)
B10 Re7 H7 30.1(19)
P1 Re7 H7 84.3(19)
P2 Re7 H7 80.9(19)
C16 P1 C22 100.86(19)
C16 P1 C10 98.80(19)
C22 P1 C10 102.97(19)
C16 P1 Re7 123.44(14)
C22 P1 Re7 110.91(13)
C10 P1 Re7 116.94(15)
C28 P2 C34 105.3(2)
C28 P2 C40 96.6(2)
C34 P2 C40 103.6(2)
C28 P2 Re7 120.27(14)
C34 P2 Re7 110.54(14)
C40 P2 Re7 118.35(16)
B3 B1 B6 112.2(4)
B3 B1 B5 116.5(4)
B6 B1 B5 59.3(3)
B3 B1 B4 60.9(3)
B6 B1 B4 102.1(4)
B5 B1 B4 61.0(3)
B3 B1 B2 57.7(3)
B6 B1 B2 59.3(3)
B5 B1 B2 104.0(4)
B4 B1 B2 94.0(3)
B3 B1 H1 114(3)
B6 B1 H1 124(3)
B5 B1 H1 121(3)
B4 B1 H1 128(3)
B2 B1 H1 129(3)
B3 B2 B6 110.5(4)
B3 B2 B10 122.6(4)
B6 B2 B10 60.1(3)
B3 B2 B1 57.8(3)
B6 B2 B1 57.4(3)
B10 B2 B1 107.2(4)
B3 B2 Re7 60.4(2)
B6 B2 Re7 106.9(3)
B10 B2 Re7 69.0(2)
B1 B2 Re7 97.4(3)
B3 B2 H2 117(3)
B6 B2 H2 118(3)
B10 B2 H2 116(3)
B1 B2 H2 124(3)
Re7 B2 H2 130(3)
B2 B3 B1 64.5(3)
B2 B3 B4 98.6(4)
B1 B3 B4 61.8(3)
B2 B3 Re7 74.7(3)
B1 B3 Re7 110.4(3)
B4 B3 Re7 72.6(2)
B2 B3 H3 138(2)
B1 B3 H3 120(3)
B4 B3 H3 121(2)
Re7 B3 H3 128(2)
C8 B4 B3 116.9(4)
C8 B4 B5 60.9(3)
B3 B4 B5 110.1(4)
C8 B4 B1 104.7(4)
B3 B4 B1 57.3(3)
B5 B4 B1 57.5(3)
C8 B4 Re7 65.9(2)
B3 B4 Re7 60.2(2)
B5 B4 Re7 109.7(3)
B1 B4 Re7 99.0(3)
C8 B4 H4 120(2)
B3 B4 H4 115(2)
B5 B4 H4 124(2)
B1 B4 H4 128(2)
Re7 B4 H4 121(2)
C9 B5 B6 59.1(3)
C9 B5 C8 53.1(3)
B6 B5 C8 96.9(4)
C9 B5 B1 107.9(4)
B6 B5 B1 60.3(3)
C8 B5 B1 102.2(4)
C9 B5 B4 99.4(4)
B6 B5 B4 103.0(4)
C8 B5 B4 53.8(3)
B1 B5 B4 61.4(3)
C9 B5 H5 121(3)
B6 B5 H5 130(3)
C8 B5 H5 123(3)
B1 B5 H5 126(3)
B4 B5 H5 124(3)
C9 B6 B5 58.0(3)
C9 B6 B1 107.2(4)
B5 B6 B1 60.4(3)
C9 B6 B2 103.9(4)
B5 B6 B2 107.8(4)
B1 B6 B2 63.3(3)
C9 B6 B10 57.0(3)
B5 B6 B10 105.9(4)
B1 B6 B10 112.1(4)
B2 B6 B10 60.3(3)
C9 B6 H6 119(3)
B5 B6 H6 122(3)
B1 B6 H6 125(3)
B2 B6 H6 126(3)
B10 B6 H6 117(3)
C9 B10 B6 57.6(3)
C9 B10 B2 103.8(4)
B6 B10 B2 59.6(3)
C9 B10 Re7 92.8(3)
B6 B10 Re7 105.1(3)
B2 B10 Re7 66.8(2)
C9 B10 H7 103(3)
B6 B10 H7 144(3)
B2 B10 H7 104(3)
Re7 B10 H7 42(3)
C9 B10 H10 120(3)
B6 B10 H10 115(3)
B2 B10 H10 122(3)
Re7 B10 H10 138(3)
H7 B10 H10 101(4)
O1 C1 Re7 177.6(4)
C9 C8 B4 115.2(4)
C9 C8 B5 60.2(3)
B4 C8 B5 65.3(3)
C9 C8 Re7 103.5(3)
B4 C8 Re7 73.1(3)
B5 C8 Re7 117.5(3)
C9 C8 H8 114(3)
B4 C8 H8 120(3)
B5 C8 H8 115(3)
Re7 C8 H8 125(3)
C8 C9 B5 66.7(3)
C8 C9 B10 100.5(4)
B5 C9 B10 116.8(4)
C8 C9 B6 109.4(4)
B5 C9 B6 62.9(3)
B10 C9 B6 65.4(3)
C8 C9 H9 118(3)
B5 C9 H9 115(3)
B10 C9 H9 124(3)
B6 C9 H9 126(3)
C11 C10 C15 118.4(4)
C11 C10 P1 118.4(3)
C15 C10 P1 122.9(3)
C12 C11 C10 120.6(4)
C12 C11 H11 119.7
C10 C11 H11 119.7
C11 C12 C13 120.4(4)
C11 C12 H12 119.8
C13 C12 H12 119.8
C14 C13 C12 119.7(5)
C14 C13 H13 120.2
C12 C13 H13 120.2
C13 C14 C15 120.5(5)
C13 C14 H14 119.7
C15 C14 H14 119.7
C14 C15 C10 120.4(4)
C14 C15 H15 119.8
C10 C15 H15 119.8
C21 C16 C17 118.2(4)
C21 C16 P1 122.8(3)
C17 C16 P1 118.8(3)
C18 C17 C16 120.8(4)
C18 C17 H17 119.6
C16 C17 H17 119.6
C19 C18 C17 120.3(4)
C19 C18 H18 119.9
C17 C18 H18 119.9
C18 C19 C20 119.5(5)
C18 C19 H19 120.3
C20 C19 H19 120.3
C19 C20 C21 120.6(5)
C19 C20 H20 119.7
C21 C20 H20 119.7
C16 C21 C20 120.6(5)
C16 C21 H21 119.7
C20 C21 H21 119.7
C27 C22 C23 118.9(4)
C27 C22 P1 119.5(3)
C23 C22 P1 121.5(3)
C24 C23 C22 119.9(4)
C24 C23 H23 120.0
C22 C23 H23 120.0
C25 C24 C23 120.5(4)
C25 C24 H24 119.7
C23 C24 H24 119.7
C26 C25 C24 119.9(4)
C26 C25 H25 120.1
C24 C25 H25 120.1
C25 C26 C27 119.9(4)
C25 C26 H26 120.0
C27 C26 H26 120.0
C26 C27 C22 120.8(4)
C26 C27 H27 119.6
C22 C27 H27 119.6
C33 C28 C29 118.4(4)
C33 C28 P2 125.7(3)
C29 C28 P2 115.9(3)
C30 C29 C28 120.9(5)
C30 C29 H29 119.6
C28 C29 H29 119.6
C31 C30 C29 119.9(5)
C31 C30 H30 120.1
C29 C30 H30 120.1
C32 C31 C30 120.2(5)
C32 C31 H31 119.9
C30 C31 H31 119.9
C31 C32 C33 120.4(5)
C31 C32 H32 119.8
C33 C32 H32 119.8
C28 C33 C32 120.1(5)
C28 C33 H33 119.9
C32 C33 H33 119.9
C39 C34 C35 118.2(4)
C39 C34 P2 122.3(3)
C35 C34 P2 119.5(3)
C36 C35 C34 120.2(4)
C36 C35 H35 119.9
C34 C35 H35 119.9
C37 C36 C35 121.0(4)
C37 C36 H36 119.5
C35 C36 H36 119.5
C36 C37 C38 119.3(4)
C36 C37 H37 120.3
C38 C37 H37 120.3
C37 C38 C39 120.2(4)
C37 C38 H38 119.9
C39 C38 H38 119.9
C34 C39 C38 120.9(4)
C34 C39 H39 119.5
C38 C39 H39 119.5
C45 C40 C41 118.7(4)
C45 C40 P2 123.2(4)
C41 C40 P2 117.6(4)
C42 C41 C40 120.6(5)
C42 C41 H41 119.7
C40 C41 H41 119.7
C43 C42 C41 119.9(5)
C43 C42 H42 120.1
C41 C42 H42 120.1
C42 C43 C44 120.0(5)
C42 C43 H43 120.0
C44 C43 H43 120.0
C43 C44 C45 120.5(5)
C43 C44 H44 119.7
C45 C44 H44 119.7
C40 C45 C44 120.2(5)
C40 C45 H45 119.9
C44 C45 H45 119.9

loop_
_geom_bond_atom_site_label_1
_geom_bond_atom_site_label_2
_geom_bond_distance
Re7 C1 1.924(4)
Re7 B3 2.142(5)
Re7 C8 2.248(4)
Re7 B4 2.357(5)
Re7 B2 2.377(5)
Re7 B10 2.413(5)
Re7 P1 2.4507(10)
Re7 P2 2.4625(11)
Re7 H7 1.69(6)
P1 C16 1.835(4)
P1 C22 1.838(4)
P1 C10 1.837(4)
P2 C28 1.836(4)
P2 C34 1.838(4)
P2 C40 1.840(4)
O1 C1 1.156(5)
B1 B3 1.743(8)
B1 B6 1.752(8)
B1 B5 1.754(8)
B1 B4 1.826(8)
B1 B2 1.858(8)
B1 H1 1.09(6)
B2 B3 1.741(8)
B2 B6 1.789(8)
B2 B10 1.802(8)
B2 H2 1.08(5)
B3 B4 1.811(8)
B3 H3 1.14(5)
B4 C8 1.615(7)
B4 B5 1.818(8)
B4 H4 1.08(5)
B5 C9 1.652(7)
B5 B6 1.734(8)
B5 C8 1.748(7)
B5 H5 1.00(5)
B6 C9 1.671(8)
B6 B10 1.799(8)
B6 H6 1.02(5)
B10 C9 1.659(7)
B10 H7 1.27(6)
B10 H10 1.04(5)
C8 C9 1.522(7)
C8 H8 0.91(5)
C9 H9 0.95(5)
C10 C11 1.397(6)
C10 C15 1.398(6)
C11 C12 1.383(6)
C11 H11 0.9500
C12 C13 1.380(7)
C12 H12 0.9500
C13 C14 1.377(7)
C13 H13 0.9500
C14 C15 1.387(7)
C14 H14 0.9500
C15 H15 0.9500
C16 C21 1.371(6)
C16 C17 1.396(6)
C17 C18 1.375(7)
C17 H17 0.9500
C18 C19 1.367(7)
C18 H18 0.9500
C19 C20 1.371(7)
C19 H19 0.9500
C20 C21 1.383(7)
C20 H20 0.9500
C21 H21 0.9500
C22 C27 1.390(6)
C22 C23 1.389(6)
C23 C24 1.388(6)
C23 H23 0.9500
C24 C25 1.382(7)
C24 H24 0.9500
C25 C26 1.375(7)
C25 H25 0.9500
C26 C27 1.384(6)
C26 H26 0.9500
C27 H27 0.9500
C28 C33 1.389(6)
C28 C29 1.397(6)
C29 C30 1.381(7)
C29 H29 0.9500
C30 C31 1.374(8)
C30 H30 0.9500
C31 C32 1.370(7)
C31 H31 0.9500
C32 C33 1.391(6)
C32 H32 0.9500
C33 H33 0.9500
C34 C39 1.391(6)
C34 C35 1.401(6)
C35 C36 1.387(6)
C35 H35 0.9500
C36 C37 1.377(7)
C36 H36 0.9500
C37 C38 1.381(7)
C37 H37 0.9500
C38 C39 1.393(6)
C38 H38 0.9500
C39 H39 0.9500
C40 C45 1.386(6)
C40 C41 1.398(6)
C41 C42 1.388(7)
C41 H41 0.9500
C42 C43 1.378(8)
C42 H42 0.9500
C43 C44 1.376(8)
C43 H43 0.9500
C44 C45 1.389(7)
C44 H44 0.9500
C45 H45 0.9500

loop_
_geom_torsion_atom_site_label_1
_geom_torsion_atom_site_label_2
_geom_torsion_atom_site_label_3
_geom_torsion_atom_site_label_4
_geom_torsion
C1 Re7 P1 C16 22.5(2)
B3 Re7 P1 C16 99.0(2)
C8 Re7 P1 C16 -156.9(4)
B4 Re7 P1 C16 98.2(3)
B2 Re7 P1 C16 142.4(2)
B10 Re7 P1 C16 -173.9(2)
P2 Re7 P1 C16 -66.68(17)
C1 Re7 P1 C22 142.15(19)
B3 Re7 P1 C22 -141.4(2)
C8 Re7 P1 C22 -37.3(4)
B4 Re7 P1 C22 -142.2(3)
B2 Re7 P1 C22 -98.0(2)
B10 Re7 P1 C22 -54.28(19)
P2 Re7 P1 C22 52.93(14)
C1 Re7 P1 C10 -100.2(2)
B3 Re7 P1 C10 -23.7(2)
C8 Re7 P1 C10 80.3(4)
B4 Re7 P1 C10 -24.6(3)
B2 Re7 P1 C10 19.6(2)
B10 Re7 P1 C10 63.3(2)
P2 Re7 P1 C10 170.55(16)
C1 Re7 P2 C28 -64.8(2)
B3 Re7 P2 C28 -122.4(4)
C8 Re7 P2 C28 -175.4(2)
B4 Re7 P2 C28 -145.4(2)
B2 Re7 P2 C28 135.3(3)
B10 Re7 P2 C28 126.5(2)
P1 Re7 P2 C28 26.67(17)
C1 Re7 P2 C34 172.1(2)
B3 Re7 P2 C34 114.5(4)
C8 Re7 P2 C34 61.56(19)
B4 Re7 P2 C34 91.6(2)
B2 Re7 P2 C34 12.2(3)
B10 Re7 P2 C34 3.4(2)
P1 Re7 P2 C34 -96.40(15)
C1 Re7 P2 C40 53.0(2)
B3 Re7 P2 C40 -4.6(4)
C8 Re7 P2 C40 -57.5(2)
B4 Re7 P2 C40 -27.6(2)
B2 Re7 P2 C40 -106.9(3)
B10 Re7 P2 C40 -115.7(2)
P1 Re7 P2 C40 144.49(16)
B6 B1 B2 B3 -153.3(4)
B5 B1 B2 B3 -112.8(4)
B4 B1 B2 B3 -51.7(3)
B3 B1 B2 B6 153.3(4)
B5 B1 B2 B6 40.5(4)
B4 B1 B2 B6 101.6(4)
B3 B1 B2 B10 118.1(4)
B6 B1 B2 B10 -35.2(4)
B5 B1 B2 B10 5.3(5)
B4 B1 B2 B10 66.4(4)
B3 B1 B2 Re7 47.9(3)
B6 B1 B2 Re7 -105.4(3)
B5 B1 B2 Re7 -64.9(4)
B4 B1 B2 Re7 -3.8(3)
C1 Re7 B2 B3 -17.0(3)
C8 Re7 B2 B3 90.5(3)
B4 Re7 B2 B3 49.4(3)
B10 Re7 B2 B3 151.9(4)
P1 Re7 B2 B3 -108.6(2)
P2 Re7 B2 B3 139.6(3)
C1 Re7 B2 B6 -121.3(3)
B3 Re7 B2 B6 -104.3(4)
C8 Re7 B2 B6 -13.8(3)
B4 Re7 B2 B6 -55.0(3)
B10 Re7 B2 B6 47.6(3)
P1 Re7 B2 B6 147.1(3)
P2 Re7 B2 B6 35.3(5)
C1 Re7 B2 B10 -168.9(2)
B3 Re7 B2 B10 -151.9(4)
C8 Re7 B2 B10 -61.4(3)
B4 Re7 B2 B10 -102.5(3)
P1 Re7 B2 B10 99.5(2)
P2 Re7 B2 B10 -12.3(4)
C1 Re7 B2 B1 -63.3(3)
B3 Re7 B2 B1 -46.3(3)
C8 Re7 B2 B1 44.2(3)
B4 Re7 B2 B1 3.1(3)
B10 Re7 B2 B1 105.6(4)
P1 Re7 B2 B1 -154.8(3)
P2 Re7 B2 B1 93.4(4)
B6 B2 B3 B1 -23.8(4)
B10 B2 B3 B1 -90.7(5)
Re7 B2 B3 B1 -122.2(3)
B6 B2 B3 B4 29.1(5)
B10 B2 B3 B4 -37.8(5)
B1 B2 B3 B4 52.9(3)
Re7 B2 B3 B4 -69.2(3)
B6 B2 B3 Re7 98.4(3)
B10 B2 B3 Re7 31.4(4)
B1 B2 B3 Re7 122.2(3)
B6 B1 B3 B2 24.6(4)
B5 B1 B3 B2 90.3(5)
B4 B1 B3 B2 116.5(4)
B6 B1 B3 B4 -91.8(4)
B5 B1 B3 B4 -26.2(4)
B2 B1 B3 B4 -116.5(4)
B6 B1 B3 Re7 -36.0(5)
B5 B1 B3 Re7 29.7(5)
B4 B1 B3 Re7 55.8(3)
B2 B1 B3 Re7 -60.6(3)
C1 Re7 B3 B2 164.9(3)
C8 Re7 B3 B2 -82.7(3)
B4 Re7 B3 B2 -104.4(3)
B10 Re7 B3 B2 -19.2(3)
P1 Re7 B3 B2 76.2(2)
P2 Re7 B3 B2 -134.9(3)
C1 Re7 B3 B1 -140.5(4)
C8 Re7 B3 B1 -28.1(3)
B4 Re7 B3 B1 -49.8(3)
B2 Re7 B3 B1 54.6(3)
B10 Re7 B3 B1 35.4(3)
P1 Re7 B3 B1 130.8(3)
P2 Re7 B3 B1 -80.3(5)
C1 Re7 B3 B4 -90.7(3)
C8 Re7 B3 B4 21.7(3)
B2 Re7 B3 B4 104.4(3)
B10 Re7 B3 B4 85.2(3)
P1 Re7 B3 B4 -179.4(2)
P2 Re7 B3 B4 -30.5(4)
B2 B3 B4 C8 35.8(5)
B1 B3 B4 C8 90.6(5)
Re7 B3 B4 C8 -35.0(4)
B2 B3 B4 B5 -30.9(4)
B1 B3 B4 B5 23.9(4)
Re7 B3 B4 B5 -101.7(3)
B2 B3 B4 B1 -54.8(3)
Re7 B3 B4 B1 -125.7(3)
B2 B3 B4 Re7 70.9(3)
B1 B3 B4 Re7 125.7(3)
B3 B1 B4 C8 -112.8(4)
B6 B1 B4 C8 -4.0(5)
B5 B1 B4 C8 40.3(4)
B2 B1 B4 C8 -63.5(4)
B6 B1 B4 B3 108.8(4)
B5 B1 B4 B3 153.2(4)
B2 B1 B4 B3 49.4(3)
B3 B1 B4 B5 -153.2(4)
B6 B1 B4 B5 -44.3(4)
B2 B1 B4 B5 -103.8(4)
B3 B1 B4 Re7 -45.5(3)
B6 B1 B4 Re7 63.3(4)
B5 B1 B4 Re7 107.6(3)
B2 B1 B4 Re7 3.8(3)
C1 Re7 B4 C8 -134.6(3)
B3 Re7 B4 C8 145.9(4)
B2 Re7 B4 C8 98.9(3)
B10 Re7 B4 C8 55.7(3)
P1 Re7 B4 C8 147.1(2)
P2 Re7 B4 C8 -48.5(3)
C1 Re7 B4 B3 79.5(3)
C8 Re7 B4 B3 -145.9(4)
B2 Re7 B4 B3 -47.0(3)
B10 Re7 B4 B3 -90.2(3)
P1 Re7 B4 B3 1.2(4)
P2 Re7 B4 B3 165.6(2)
C1 Re7 B4 B5 -178.0(3)
B3 Re7 B4 B5 102.4(4)
C8 Re7 B4 B5 -43.5(3)
B2 Re7 B4 B5 55.5(3)
B10 Re7 B4 B5 12.3(3)
P1 Re7 B4 B5 103.6(4)
P2 Re7 B4 B5 -92.0(3)
C1 Re7 B4 B1 123.3(3)
B3 Re7 B4 B1 43.8(3)
C8 Re7 B4 B1 -102.1(4)
B2 Re7 B4 B1 -3.2(3)
B10 Re7 B4 B1 -46.4(3)
P1 Re7 B4 B1 45.0(5)
P2 Re7 B4 B1 -150.6(3)
B3 B1 B5 C9 -64.9(5)
B6 B1 B5 C9 36.2(4)
B4 B1 B5 C9 -91.1(4)
B2 B1 B5 C9 -4.3(5)
B3 B1 B5 B6 -101.2(5)
B4 B1 B5 B6 -127.4(4)
B2 B1 B5 B6 -40.6(3)
B3 B1 B5 C8 -10.1(5)
B6 B1 B5 C8 91.1(4)
B4 B1 B5 C8 -36.3(3)
B2 B1 B5 C8 50.5(4)
B3 B1 B5 B4 26.2(4)
B6 B1 B5 B4 127.4(4)
B2 B1 B5 B4 86.8(4)
C8 B4 B5 C9 -28.9(3)
B3 B4 B5 C9 81.5(4)
B1 B4 B5 C9 105.4(4)
Re7 B4 B5 C9 17.1(4)
C8 B4 B5 B6 -89.1(4)
B3 B4 B5 B6 21.3(5)
B1 B4 B5 B6 45.1(4)
Re7 B4 B5 B6 -43.2(4)
B3 B4 B5 C8 110.4(4)
B1 B4 B5 C8 134.2(4)
Re7 B4 B5 C8 45.9(3)
C8 B4 B5 B1 -134.2(4)
B3 B4 B5 B1 -23.9(4)
Re7 B4 B5 B1 -88.3(3)
C8 B5 B6 C9 38.9(3)
B1 B5 B6 C9 139.0(4)
B4 B5 B6 C9 93.2(4)
C9 B5 B6 B1 -139.0(4)
C8 B5 B6 B1 -100.2(4)
B4 B5 B6 B1 -45.8(4)
C9 B5 B6 B2 -95.5(4)
C8 B5 B6 B2 -56.6(5)
B1 B5 B6 B2 43.5(4)
B4 B5 B6 B2 -2.3(5)
C9 B5 B6 B10 -32.2(4)
C8 B5 B6 B10 6.6(5)
B1 B5 B6 B10 106.8(4)
B4 B5 B6 B10 61.0(5)
B3 B1 B6 C9 73.0(5)
B5 B1 B6 C9 -35.6(4)
B4 B1 B6 C9 9.7(5)
B2 B1 B6 C9 97.2(4)
B3 B1 B6 B5 108.6(4)
B4 B1 B6 B5 45.3(3)
B2 B1 B6 B5 132.8(4)
B3 B1 B6 B2 -24.2(4)
B5 B1 B6 B2 -132.8(4)
B4 B1 B6 B2 -87.5(4)
B3 B1 B6 B10 12.4(6)
B5 B1 B6 B10 -96.3(4)
B4 B1 B6 B10 -50.9(5)
B2 B1 B6 B10 36.6(4)
B3 B2 B6 C9 -78.6(5)
B10 B2 B6 C9 38.0(3)
B1 B2 B6 C9 -102.5(4)
Re7 B2 B6 C9 -14.5(4)
B3 B2 B6 B5 -18.2(5)
B10 B2 B6 B5 98.5(4)
B1 B2 B6 B5 -42.1(4)
Re7 B2 B6 B5 45.9(4)
B3 B2 B6 B1 23.9(4)
B10 B2 B6 B1 140.6(4)
Re7 B2 B6 B1 88.0(3)
B3 B2 B6 B10 -116.6(4)
B1 B2 B6 B10 -140.6(4)
Re7 B2 B6 B10 -52.6(3)
B5 B6 B10 C9 32.7(4)
B1 B6 B10 C9 96.7(4)
B2 B6 B10 C9 134.5(4)
C9 B6 B10 B2 -134.5(4)
B5 B6 B10 B2 -101.8(4)
B1 B6 B10 B2 -37.8(4)
C9 B6 B10 Re7 -83.6(3)
B5 B6 B10 Re7 -50.9(4)
B1 B6 B10 Re7 13.1(5)
B2 B6 B10 Re7 50.9(3)
B3 B2 B10 C9 58.1(5)
B6 B2 B10 C9 -38.4(3)
B1 B2 B10 C9 -4.3(5)
Re7 B2 B10 C9 87.1(3)
B3 B2 B10 B6 96.4(5)
B1 B2 B10 B6 34.1(3)
Re7 B2 B10 B6 125.5(3)
B3 B2 B10 Re7 -29.1(4)
B6 B2 B10 Re7 -125.5(3)
B1 B2 B10 Re7 -91.4(3)
C1 Re7 B10 C9 -71.5(7)
B3 Re7 B10 C9 -84.3(3)
C8 Re7 B10 C9 0.4(3)
B4 Re7 B10 C9 -37.0(3)
B2 Re7 B10 C9 -103.8(4)
P1 Re7 B10 C9 173.5(2)
P2 Re7 B10 C9 69.7(3)
C1 Re7 B10 B6 -14.3(8)
B3 Re7 B10 B6 -27.2(3)
C8 Re7 B10 B6 57.6(3)
B4 Re7 B10 B6 20.2(3)
B2 Re7 B10 B6 -46.7(3)
P1 Re7 B10 B6 -129.4(3)
P2 Re7 B10 B6 126.9(3)
C1 Re7 B10 B2 32.4(7)
B3 Re7 B10 B2 19.5(3)
C8 Re7 B10 B2 104.2(3)
B4 Re7 B10 B2 66.8(3)
P1 Re7 B10 B2 -82.7(2)
P2 Re7 B10 B2 173.5(2)
B3 Re7 C1 O1 28(10)
C8 Re7 C1 O1 -50(10)
B4 Re7 C1 O1 -20(10)
B2 Re7 C1 O1 40(10)
B10 Re7 C1 O1 15(11)
P1 Re7 C1 O1 130(10)
P2 Re7 C1 O1 -128(10)
B3 B4 C8 C9 -64.2(5)
B5 B4 C8 C9 34.9(4)
B1 B4 C8 C9 -3.8(5)
Re7 B4 C8 C9 -97.3(4)
B3 B4 C8 B5 -99.1(4)
B1 B4 C8 B5 -38.7(3)
Re7 B4 C8 B5 -132.1(3)
B3 B4 C8 Re7 33.1(3)
B5 B4 C8 Re7 132.1(3)
B1 B4 C8 Re7 93.5(3)
B6 B5 C8 C9 -42.3(4)
B1 B5 C8 C9 -103.3(4)
B4 B5 C8 C9 -143.4(4)
C9 B5 C8 B4 143.4(4)
B6 B5 C8 B4 101.1(4)
B1 B5 C8 B4 40.1(4)
C9 B5 C8 Re7 90.3(4)
B6 B5 C8 Re7 48.0(4)
B1 B5 C8 Re7 -13.0(5)
B4 B5 C8 Re7 -53.1(3)
C1 Re7 C8 C9 161.2(3)
B3 Re7 C8 C9 88.2(3)
B4 Re7 C8 C9 112.7(4)
B2 Re7 C8 C9 42.9(3)
B10 Re7 C8 C9 -0.4(3)
P1 Re7 C8 C9 -19.4(5)
P2 Re7 C8 C9 -113.9(3)
C1 Re7 C8 B4 48.5(3)
B3 Re7 C8 B4 -24.5(3)
B2 Re7 C8 B4 -69.8(3)
B10 Re7 C8 B4 -113.1(3)
P1 Re7 C8 B4 -132.0(3)
P2 Re7 C8 B4 133.4(3)
C1 Re7 C8 B5 98.0(4)
B3 Re7 C8 B5 25.0(3)
B4 Re7 C8 B5 49.4(4)
B2 Re7 C8 B5 -20.4(3)
B10 Re7 C8 B5 -63.6(3)
P1 Re7 C8 B5 -82.6(5)
P2 Re7 C8 B5 -177.1(3)
B4 C8 C9 B5 -36.8(4)
Re7 C8 C9 B5 -114.2(3)
B4 C8 C9 B10 78.0(5)
B5 C8 C9 B10 114.8(4)
Re7 C8 C9 B10 0.6(4)
B4 C8 C9 B6 10.6(5)
B5 C8 C9 B6 47.4(4)
Re7 C8 C9 B6 -66.9(4)
B6 B5 C9 C8 128.8(4)
B1 B5 C9 C8 92.1(4)
B4 B5 C9 C8 29.2(3)
B6 B5 C9 B10 38.6(4)
C8 B5 C9 B10 -90.2(4)
B1 B5 C9 B10 1.8(6)
B4 B5 C9 B10 -61.1(5)
C8 B5 C9 B6 -128.8(4)
B1 B5 C9 B6 -36.8(4)
B4 B5 C9 B6 -99.6(4)
B6 B10 C9 C8 -106.7(4)
B2 B10 C9 C8 -67.4(4)
Re7 B10 C9 C8 -0.5(3)
B6 B10 C9 B5 -37.6(4)
B2 B10 C9 B5 1.7(5)
Re7 B10 C9 B5 68.5(4)
B2 B10 C9 B6 39.3(4)
Re7 B10 C9 B6 106.2(3)
B5 B6 C9 C8 -49.4(4)
B1 B6 C9 C8 -12.7(5)
B2 B6 C9 C8 53.2(5)
B10 B6 C9 C8 92.9(4)
B1 B6 C9 B5 36.7(4)
B2 B6 C9 B5 102.6(4)
B10 B6 C9 B5 142.3(4)
B5 B6 C9 B10 -142.3(4)
B1 B6 C9 B10 -105.6(4)
B2 B6 C9 B10 -39.7(4)
C16 P1 C10 C11 -80.6(4)
C22 P1 C10 C11 176.0(3)
Re7 P1 C10 C11 54.1(4)
C16 P1 C10 C15 93.1(4)
C22 P1 C10 C15 -10.3(4)
Re7 P1 C10 C15 -132.2(4)
C15 C10 C11 C12 0.0(7)
P1 C10 C11 C12 174.0(4)
C10 C11 C12 C13 0.4(8)
C11 C12 C13 C14 0.0(9)
C12 C13 C14 C15 -0.7(9)
C13 C14 C15 C10 1.2(9)
C11 C10 C15 C14 -0.8(7)
P1 C10 C15 C14 -174.5(4)
C22 P1 C16 C21 -116.5(4)
C10 P1 C16 C21 138.4(4)
Re7 P1 C16 C21 7.7(5)
C22 P1 C16 C17 58.0(4)
C10 P1 C16 C17 -47.1(4)
Re7 P1 C16 C17 -177.7(3)
C21 C16 C17 C18 1.1(7)
P1 C16 C17 C18 -173.7(4)
C16 C17 C18 C19 -0.5(8)
C17 C18 C19 C20 -0.4(8)
C18 C19 C20 C21 0.7(9)
C17 C16 C21 C20 -0.8(8)
P1 C16 C21 C20 173.8(5)
C19 C20 C21 C16 -0.1(9)
C16 P1 C22 C27 -159.3(3)
C10 P1 C22 C27 -57.6(4)
Re7 P1 C22 C27 68.3(3)
C16 P1 C22 C23 22.8(4)
C10 P1 C22 C23 124.6(4)
Re7 P1 C22 C23 -109.6(3)
C27 C22 C23 C24 0.3(6)
P1 C22 C23 C24 178.2(4)
C22 C23 C24 C25 0.4(7)
C23 C24 C25 C26 -0.7(7)
C24 C25 C26 C27 0.4(7)
C25 C26 C27 C22 0.3(7)
C23 C22 C27 C26 -0.6(6)
P1 C22 C27 C26 -178.5(3)
C34 P2 C28 C33 18.2(4)
C40 P2 C28 C33 124.2(4)
Re7 P2 C28 C33 -107.4(4)
C34 P2 C28 C29 -159.0(4)
C40 P2 C28 C29 -52.9(4)
Re7 P2 C28 C29 75.5(4)
C33 C28 C29 C30 2.9(8)
P2 C28 C29 C30 -179.7(4)
C28 C29 C30 C31 -0.5(9)
C29 C30 C31 C32 -1.4(9)
C30 C31 C32 C33 1.0(8)
C29 C28 C33 C32 -3.3(7)
P2 C28 C33 C32 179.6(4)
C31 C32 C33 C28 1.4(8)
C28 P2 C34 C39 120.4(4)
C40 P2 C34 C39 19.5(4)
Re7 P2 C34 C39 -108.2(3)
C28 P2 C34 C35 -62.4(4)
C40 P2 C34 C35 -163.3(3)
Re7 P2 C34 C35 69.0(3)
C39 C34 C35 C36 -2.7(6)
P2 C34 C35 C36 180.0(3)
C34 C35 C36 C37 1.3(7)
C35 C36 C37 C38 1.1(7)
C36 C37 C38 C39 -2.2(7)
C35 C34 C39 C38 1.6(7)
P2 C34 C39 C38 178.9(4)
C37 C38 C39 C34 0.8(7)
C28 P2 C40 C45 122.2(4)
C34 P2 C40 C45 -130.3(4)
Re7 P2 C40 C45 -7.6(4)
C28 P2 C40 C41 -49.9(4)
C34 P2 C40 C41 57.7(4)
Re7 P2 C40 C41 -179.6(3)
C45 C40 C41 C42 0.6(7)
P2 C40 C41 C42 173.0(4)
C40 C41 C42 C43 -1.2(7)
C41 C42 C43 C44 1.1(8)
C42 C43 C44 C45 -0.4(8)
C41 C40 C45 C44 0.2(7)
P2 C40 C45 C44 -171.8(4)
C43 C44 C45 C40 -0.3(7)
